data_4504838
loop_
_publ_author_name
'Ballabh, Amar'
'Trivedi, Darshak R.'
'Dastidar, Parthasarathi'

_publ_section_title
;
 Ascertaining the 1D Hydrogen-Bonded Network in Organic Ionic Solids
;
_journal_issue 4
_journal_name_full 'Crystal Growth &amp; Design'
_journal_page_first 1545
_journal_paper_doi 10.1021/cg050020i
_journal_volume 5
_journal_year 2005
_chemical_formula_sum 'C35 H60 N2 O5'
_chemical_formula_weight 588.85
_chemical_name_systematic
; 
 ? 
;
_space_group_IT_number 19
_symmetry_cell_setting orthorhombic
_symmetry_space_group_name_Hall 'P 2ac 2ab'
_symmetry_space_group_name_H-M 'P 21 21 21'
_atom_sites_solution_hydrogens geom
_atom_sites_solution_primary direct
_atom_sites_solution_secondary difmap
_audit_creation_method SHELXL-97
_cell_angle_alpha 90.00
_cell_angle_beta 90.00
_cell_angle_gamma 90.00
_cell_formula_units_Z 4
_cell_length_a 8.9399(7)
_cell_length_b 19.3683(15)
_cell_length_c 20.2739(15)
_cell_measurement_temperature 100(2)
_cell_volume 3510.4(5)
_computing_cell_refinement 'BRUKER AXS SMART 3'
_computing_data_collection 'BRUKER AXS SMART 3'
_computing_data_reduction 'BRUKER AXS SMART 3'
_computing_molecular_graphics 'PLATON, MERCURY 1.2'
_computing_structure_refinement 'SHELXL-97 (Sheldrick, 1997)'
_computing_structure_solution 'SHELXS 97 (Sheldrick, 1997)'
_diffrn_ambient_temperature 100(2)
_diffrn_detector_area_resol_mean 0.3
_diffrn_measured_fraction_theta_full 0.963
_diffrn_measured_fraction_theta_max 0.963
_diffrn_measurement_device_type 'BRUKER SMART CCD AREA DETECTOR'
_diffrn_measurement_method PHI-OMEGA
_diffrn_radiation_monochromator graphite
_diffrn_radiation_source 'fine-focus sealed tube'
_diffrn_radiation_type MoK\a
_diffrn_radiation_wavelength 0.71073
_diffrn_reflns_av_R_equivalents 0.0225
_diffrn_reflns_av_sigmaI/netI 0.0292
_diffrn_reflns_limit_h_max 11
_diffrn_reflns_limit_h_min -11
_diffrn_reflns_limit_k_max 19
_diffrn_reflns_limit_k_min -25
_diffrn_reflns_limit_l_max 24
_diffrn_reflns_limit_l_min -25
_diffrn_reflns_number 21197
_diffrn_reflns_theta_full 28.26
_diffrn_reflns_theta_max 28.26
_diffrn_reflns_theta_min 1.45
_diffrn_standards_decay_% <10%
_exptl_absorpt_coefficient_mu 0.073
_exptl_crystal_colour COLORLESS
_exptl_crystal_density_diffrn 1.114
_exptl_crystal_density_method 'not measured'
_exptl_crystal_description PLATE
_exptl_crystal_F_000 1296
_exptl_crystal_size_max 0.96mm
_exptl_crystal_size_mid 0.54mm
_exptl_crystal_size_min 0.36mm
_refine_diff_density_max 0.329
_refine_diff_density_min -0.184
_refine_diff_density_rms 0.045
_refine_ls_abs_structure_details 'Flack H D (1983), Acta Cryst. A39, 876-881'
_refine_ls_abs_structure_Flack -0.4(7)
_refine_ls_extinction_method none
_refine_ls_goodness_of_fit_ref 1.042
_refine_ls_hydrogen_treatment mixed
_refine_ls_matrix_type full
_refine_ls_number_parameters 376
_refine_ls_number_reflns 8131
_refine_ls_number_restraints 0
_refine_ls_restrained_S_all 1.042
_refine_ls_R_factor_all 0.0434
_refine_ls_R_factor_gt 0.0399
_refine_ls_shift/su_max 0.000
_refine_ls_shift/su_mean 0.000
_refine_ls_structure_factor_coef Fsqd
_refine_ls_weighting_details 'calc w=1/[\s^2^(Fo^2^)+(0.0567P)^2^+0.4686P] where P=(Fo^2^+2Fc^2^)/3'
_refine_ls_weighting_scheme calc
_refine_ls_wR_factor_gt 0.0970
_refine_ls_wR_factor_ref 0.0991
_reflns_number_gt 7559
_reflns_number_total 8131
_reflns_threshold_expression >2sigma(I)
_cod_data_source_file 15_final.cif
_cod_data_source_block ab0560rm
_cod_depositor_comments
;
The following automatic conversions were performed:

'_symmetry_cell_setting' value 'ORTHORHOMBIC' changed to
'orthorhombic' according to
/home/saulius/struct/CIF-dictionaries/cif_core.dic dictionary named
'cif_core.dic' version 2.4.1 from 2010-06-29.

Automatic conversion script
Id: cif_fix_values 1715 2011-07-08 13:25:40Z adriana 
;
_cod_original_sg_symbol_H-M 'P 2(1)2(1)2(1)'
_cod_database_code 4504838

loop_
_symmetry_equiv_pos_as_xyz
'x, y, z'
'-x+1/2, -y, z+1/2'
'-x, y+1/2, -z+1/2'
'x+1/2, -y+1/2, -z'

loop_
_atom_site_label
_atom_site_type_symbol
_atom_site_fract_x
_atom_site_fract_y
_atom_site_fract_z
_atom_site_U_iso_or_equiv
_atom_site_adp_type
_atom_site_occupancy
_atom_site_symmetry_multiplicity
_atom_site_calc_flag
_atom_site_refinement_flags
N1 N 0.78151(13) 0.26282(5) 0.27126(5) 0.0161(2) Uani 1 1 d .
H2N H 0.8785 0.2508 0.2680 0.019 Uiso 1 1 calc R
H1N H 0.7741 0.3069 0.2578 0.019 Uiso 1 1 calc R
N2 N 0.83495(13) 0.88462(5) 0.22741(5) 0.0151(2) Uani 1 1 d .
H3N H 0.9322 0.8958 0.2231 0.018 Uiso 1 1 calc R
H4N H 0.8246 0.8406 0.2139 0.018 Uiso 1 1 calc R
O1 O 0.73326(12) 0.39248(5) 0.22217(5) 0.0222(2) Uani 1 1 d .
O1W O 0.01884(14) 0.06128(6) 0.13117(5) 0.0327(3) Uani 1 1 d .
H1O H 0.0458 0.0306 0.1564 0.049 Uiso 1 1 calc R
O2 O 0.89545(11) 0.45464(5) 0.28143(4) 0.0203(2) Uani 1 1 d .
O3 O 0.94689(11) 0.70353(5) 0.23488(5) 0.0219(2) Uani 1 1 d .
O4 O 0.77400(12) 0.75847(5) 0.17494(5) 0.0217(2) Uani 1 1 d .
C1 C 0.79288(15) 0.44831(6) 0.23869(6) 0.0176(3) Uani 1 1 d .
C1' C 0.69408(16) 0.21875(6) 0.22378(6) 0.0185(3) Uani 1 1 d .
H1A H 0.7012 0.1705 0.2380 0.022 Uiso 1 1 calc R
C1W C 0.10175(15) 0.14568(5) 0.05641(9) 0.0506(5) Uani 1 1 d .
H3WC H 0.0057 0.1443 0.0353 0.076 Uiso 1 1 calc R
H1WA H 0.1770 0.1574 0.0246 0.076 Uiso 1 1 calc R
H2WB H 0.1006 0.1798 0.0908 0.076 Uiso 1 1 calc R
C2 C 0.74077(12) 0.51315(4) 0.20371(4) 0.0166(3) Uani 1 1 d R
C2' C 0.76609(10) 0.22557(4) 0.15577(5) 0.0244(3) Uani 1 1 d R
H2B H 0.7653 0.2736 0.1422 0.029 Uiso 1 1 calc R
H2A H 0.8693 0.2103 0.1579 0.029 Uiso 1 1 calc R
C2W C 0.13609(19) 0.07599(8) 0.08559(8) 0.0298(3) Uani 1 1 d .
H2WA H 0.2310 0.0787 0.1096 0.036 Uiso 1 1 calc R
C3 C 0.62617(16) 0.50937(7) 0.15724(7) 0.0208(3) Uani 1 1 d .
H3 H 0.5813 0.4671 0.1482 0.025 Uiso 1 1 calc R
C3' C 0.68111(19) 0.18217(9) 0.10540(8) 0.0313(4) Uani 1 1 d .
H3A H 0.7245 0.1892 0.0621 0.038 Uiso 1 1 calc R
H3B H 0.6915 0.1337 0.1165 0.038 Uiso 1 1 calc R
C3W C 0.1473(2) 0.01994(10) 0.03407(9) 0.0399(4) Uani 1 1 d .
H3WC H 0.1712 -0.0231 0.0550 0.060 Uiso 1 1 calc R
H3WA H 0.2243 0.0315 0.0030 0.060 Uiso 1 1 calc R
H3WB H 0.0533 0.0158 0.0115 0.060 Uiso 1 1 calc R
C4 C 0.57853(17) 0.56815(7) 0.12439(7) 0.0232(3) Uani 1 1 d .
H4 H 0.5021 0.5652 0.0934 0.028 Uiso 1 1 calc R
C4' C 0.51567(19) 0.20096(10) 0.10334(7) 0.0332(4) Uani 1 1 d .
H4B H 0.4640 0.1703 0.0732 0.040 Uiso 1 1 calc R
H4A H 0.5044 0.2478 0.0871 0.040 Uiso 1 1 calc R
C5 C 0.64497(16) 0.63149(7) 0.13779(7) 0.0196(3) Uani 1 1 d .
H5 H 0.6123 0.6709 0.1160 0.023 Uiso 1 1 calc R
C5' C 0.44559(18) 0.19524(9) 0.17168(8) 0.0312(3) Uani 1 1 d .
H5B H 0.4467 0.1474 0.1857 0.037 Uiso 1 1 calc R
H5A H 0.3422 0.2103 0.1697 0.037 Uiso 1 1 calc R
C6 C 0.76008(15) 0.63613(6) 0.18370(6) 0.0160(2) Uani 1 1 d .
C6' C 0.53048(16) 0.23939(8) 0.22223(7) 0.0236(3) Uani 1 1 d .
H6B H 0.5219 0.2878 0.2105 0.028 Uiso 1 1 calc R
H6A H 0.4868 0.2331 0.2656 0.028 Uiso 1 1 calc R
C7 C 0.80786(15) 0.57686(6) 0.21630(6) 0.0162(3) Uani 1 1 d .
H7 H 0.8853 0.5797 0.2468 0.019 Uiso 1 1 calc R
C7' C 0.73935(16) 0.26036(6) 0.34276(6) 0.0172(3) Uani 1 1 d .
H7A H 0.6359 0.2763 0.3475 0.021 Uiso 1 1 calc R
C8 C 0.83345(16) 0.70495(6) 0.19902(6) 0.0173(3) Uani 1 1 d .
C8' C 0.75158(17) 0.18740(6) 0.37063(6) 0.0211(3) Uani 1 1 d .
H8B H 0.8518 0.1697 0.3634 0.025 Uiso 1 1 calc R
H8A H 0.6816 0.1573 0.3481 0.025 Uiso 1 1 calc R
C9' C 0.71712(19) 0.18813(7) 0.44471(7) 0.0271(3) Uani 1 1 d .
H9A H 0.6139 0.2019 0.4513 0.033 Uiso 1 1 calc R
H9B H 0.7291 0.1419 0.4623 0.033 Uiso 1 1 calc R
C10' C 0.81941(19) 0.23750(7) 0.48234(7) 0.0269(3) Uani 1 1 d .
H10B H 0.9220 0.2215 0.4794 0.032 Uiso 1 1 calc R
H10A H 0.7910 0.2383 0.5285 0.032 Uiso 1 1 calc R
C11' C 0.80799(18) 0.31033(7) 0.45368(7) 0.0235(3) Uani 1 1 d .
H11A H 0.8780 0.3405 0.4762 0.028 Uiso 1 1 calc R
H11B H 0.7079 0.3282 0.4609 0.028 Uiso 1 1 calc R
C12' C 0.84246(17) 0.31009(7) 0.37959(6) 0.0196(3) Uani 1 1 d .
H12B H 0.8298 0.3563 0.3621 0.024 Uiso 1 1 calc R
H12A H 0.9457 0.2965 0.3727 0.024 Uiso 1 1 calc R
C13' C 0.74644(16) 0.92980(6) 0.18174(6) 0.0165(3) Uani 1 1 d .
H13A H 0.7625 0.9781 0.1942 0.020 Uiso 1 1 calc R
C14' C 0.57928(16) 0.91414(7) 0.18554(7) 0.0223(3) Uani 1 1 d .
H14B H 0.5433 0.9232 0.2298 0.027 Uiso 1 1 calc R
H14A H 0.5622 0.8657 0.1758 0.027 Uiso 1 1 calc R
C15' C 0.49349(17) 0.95889(8) 0.13629(7) 0.0285(3) Uani 1 1 d .
H15B H 0.3886 0.9461 0.1370 0.034 Uiso 1 1 calc R
H15A H 0.5010 1.0069 0.1494 0.034 Uiso 1 1 calc R
C16' C 0.55414(18) 0.95067(8) 0.06633(7) 0.0282(3) Uani 1 1 d .
H16A H 0.5362 0.9039 0.0511 0.034 Uiso 1 1 calc R
H16B H 0.5021 0.9821 0.0370 0.034 Uiso 1 1 calc R
C17' C 0.72126(17) 0.96581(7) 0.06444(6) 0.0211(3) Uani 1 1 d .
H17B H 0.7384 1.0137 0.0764 0.025 Uiso 1 1 calc R
H17A H 0.7585 0.9589 0.0200 0.025 Uiso 1 1 calc R
C18' C 0.80628(16) 0.91888(6) 0.11196(6) 0.0179(3) Uani 1 1 d .
H18A H 0.9122 0.9296 0.1105 0.022 Uiso 1 1 calc R
H18B H 0.7933 0.8710 0.0991 0.022 Uiso 1 1 calc R
C19' C 0.79571(16) 0.88772(7) 0.29946(6) 0.0173(3) Uani 1 1 d .
H19A H 0.6934 0.8706 0.3054 0.021 Uiso 1 1 calc R
C20' C 0.80468(17) 0.96158(7) 0.32517(6) 0.0214(3) Uani 1 1 d .
H20A H 0.7283 0.9895 0.3040 0.026 Uiso 1 1 calc R
H20B H 0.9015 0.9811 0.3142 0.026 Uiso 1 1 calc R
C21' C 0.7824(2) 0.96330(8) 0.40006(7) 0.0281(3) Uani 1 1 d .
H21A H 0.7966 1.0102 0.4157 0.034 Uiso 1 1 calc R
H21B H 0.6806 0.9497 0.4103 0.034 Uiso 1 1 calc R
C22' C 0.89038(19) 0.91562(7) 0.43603(7) 0.0271(3) Uani 1 1 d .
H22B H 0.8690 0.9164 0.4829 0.033 Uiso 1 1 calc R
H22A H 0.9920 0.9318 0.4296 0.033 Uiso 1 1 calc R
C23' C 0.87612(19) 0.84185(7) 0.41024(7) 0.0243(3) Uani 1 1 d .
H23A H 0.9482 0.8125 0.4324 0.029 Uiso 1 1 calc R
H23B H 0.7768 0.8244 0.4198 0.029 Uiso 1 1 calc R
C24' C 0.90359(16) 0.83976(7) 0.33596(6) 0.0190(3) Uani 1 1 d .
H24A H 0.8906 0.7929 0.3201 0.023 Uiso 1 1 calc R
H24B H 1.0057 0.8537 0.3268 0.023 Uiso 1 1 calc R

loop_
_atom_site_aniso_label
_atom_site_aniso_U_11
_atom_site_aniso_U_22
_atom_site_aniso_U_33
_atom_site_aniso_U_23
_atom_site_aniso_U_13
_atom_site_aniso_U_12
N1 0.0196(6) 0.0122(5) 0.0165(5) 0.0000(4) -0.0006(4) 0.0007(4)
N2 0.0190(6) 0.0129(5) 0.0134(5) -0.0003(4) 0.0004(4) 0.0000(4)
O1 0.0278(5) 0.0129(4) 0.0259(5) 0.0020(4) -0.0015(4) -0.0005(4)
O1W 0.0418(7) 0.0298(6) 0.0264(5) 0.0022(5) -0.0053(5) -0.0023(5)
O2 0.0242(5) 0.0167(4) 0.0199(5) 0.0018(4) -0.0021(4) 0.0029(4)
O3 0.0216(5) 0.0189(5) 0.0251(5) 0.0007(4) -0.0025(4) -0.0049(4)
O4 0.0289(5) 0.0123(4) 0.0239(5) 0.0001(3) -0.0016(4) -0.0017(4)
C1 0.0199(7) 0.0138(6) 0.0190(6) 0.0013(5) 0.0041(5) 0.0029(5)
C1' 0.0228(7) 0.0140(6) 0.0188(6) -0.0022(5) -0.0010(5) -0.0026(5)
C1W 0.0467(12) 0.0328(9) 0.0722(14) 0.0194(9) 0.0112(11) 0.0042(8)
C2 0.0195(6) 0.0138(6) 0.0165(6) 0.0003(4) 0.0028(5) 0.0013(5)
C2' 0.0224(7) 0.0295(7) 0.0212(6) -0.0064(5) 0.0029(6) -0.0024(6)
C2W 0.0302(8) 0.0231(7) 0.0361(8) 0.0024(6) -0.0077(7) -0.0037(6)
C3 0.0240(7) 0.0131(6) 0.0254(7) -0.0017(5) -0.0022(6) -0.0016(5)
C3' 0.0309(9) 0.0402(9) 0.0229(7) -0.0134(6) 0.0028(6) -0.0062(7)
C3W 0.0385(10) 0.0417(10) 0.0394(9) -0.0055(8) -0.0026(8) 0.0030(8)
C4 0.0266(8) 0.0196(6) 0.0235(7) -0.0010(5) -0.0093(6) -0.0005(6)
C4' 0.0311(9) 0.0468(9) 0.0216(7) -0.0098(7) -0.0029(6) -0.0090(7)
C5 0.0239(7) 0.0145(6) 0.0203(6) 0.0018(5) -0.0024(5) 0.0024(5)
C5' 0.0237(8) 0.0431(9) 0.0267(7) -0.0103(7) 0.0002(6) -0.0086(7)
C6 0.0182(6) 0.0139(5) 0.0158(6) -0.0011(4) 0.0024(5) -0.0006(5)
C6' 0.0212(7) 0.0285(7) 0.0210(7) -0.0046(6) 0.0013(6) -0.0036(6)
C7 0.0169(6) 0.0164(6) 0.0154(6) -0.0007(4) -0.0009(5) 0.0002(5)
C7' 0.0195(6) 0.0165(6) 0.0155(6) 0.0007(4) 0.0002(5) 0.0005(5)
C8 0.0213(7) 0.0150(6) 0.0156(6) -0.0017(5) 0.0039(5) -0.0023(5)
C8' 0.0269(7) 0.0151(6) 0.0214(6) 0.0019(5) -0.0011(6) -0.0050(5)
C9' 0.0380(9) 0.0237(7) 0.0196(6) 0.0051(5) -0.0009(6) -0.0085(6)
C10' 0.0389(9) 0.0238(7) 0.0180(7) 0.0044(5) -0.0048(6) -0.0049(6)
C11' 0.0328(8) 0.0190(6) 0.0187(6) -0.0011(5) -0.0026(6) -0.0025(6)
C12' 0.0259(7) 0.0143(6) 0.0186(6) 0.0005(5) -0.0020(5) -0.0024(5)
C13' 0.0218(7) 0.0125(5) 0.0151(6) 0.0011(4) -0.0012(5) 0.0002(5)
C14' 0.0214(7) 0.0244(7) 0.0211(7) 0.0051(6) -0.0001(6) 0.0008(5)
C15' 0.0230(8) 0.0325(8) 0.0300(8) 0.0093(6) -0.0025(6) 0.0019(6)
C16' 0.0318(8) 0.0286(7) 0.0241(7) 0.0075(6) -0.0083(6) -0.0021(6)
C17' 0.0300(8) 0.0174(6) 0.0158(6) 0.0030(5) -0.0012(6) -0.0011(6)
C18' 0.0246(7) 0.0144(6) 0.0149(6) 0.0004(4) -0.0002(5) -0.0001(5)
C19' 0.0211(7) 0.0191(6) 0.0118(5) 0.0000(5) 0.0007(5) -0.0003(5)
C20' 0.0311(8) 0.0186(6) 0.0145(6) -0.0012(5) 0.0001(6) 0.0054(6)
C21' 0.0426(9) 0.0253(7) 0.0165(6) -0.0040(5) 0.0018(6) 0.0087(7)
C22' 0.0416(9) 0.0258(7) 0.0140(6) -0.0038(5) -0.0037(6) 0.0044(7)
C23' 0.0354(9) 0.0219(6) 0.0155(6) 0.0027(5) -0.0018(6) 0.0029(6)
C24' 0.0263(7) 0.0152(6) 0.0156(6) -0.0006(5) -0.0005(5) 0.0020(5)

loop_
_atom_type_symbol
_atom_type_description
_atom_type_scat_dispersion_real
_atom_type_scat_dispersion_imag
_atom_type_scat_source
C C 0.0033 0.0016 'International Tables Vol C Tables 4.2.6.8 and 6.1.1.4'
H H 0.0000 0.0000 'International Tables Vol C Tables 4.2.6.8 and 6.1.1.4'
N N 0.0061 0.0033 'International Tables Vol C Tables 4.2.6.8 and 6.1.1.4'
O O 0.0106 0.0060 'International Tables Vol C Tables 4.2.6.8 and 6.1.1.4'

loop_
_geom_angle_atom_site_label_1
_geom_angle_atom_site_label_2
_geom_angle_atom_site_label_3
_geom_angle
_geom_angle_site_symmetry_1
_geom_angle_site_symmetry_3
C7' N1 C1' 118.03(10) . .
C7' N1 H2N 107.8 . .
C1' N1 H2N 107.8 . .
C7' N1 H1N 107.8 . .
C1' N1 H1N 107.8 . .
H2N N1 H1N 107.1 . .
C13' N2 C19' 116.96(10) . .
C13' N2 H3N 108.1 . .
C19' N2 H3N 108.1 . .
C13' N2 H4N 108.1 . .
C19' N2 H4N 108.1 . .
H3N N2 H4N 107.3 . .
O1 O1 C1 0(10) 1 .
C2W O1W H1O 109.5 . .
O4 O4 C8 0(10) 1 .
O1 C1 O1 0.00(13) 1 .
O1 C1 O2 125.08(12) 1 .
O1 C1 O2 125.08(12) . .
O1 C1 C2 117.38(11) 1 .
O1 C1 C2 117.38(11) . .
O2 C1 C2 117.53(11) . .
N1 C1' C6' 111.39(10) . .
N1 C1' C2' 108.02(10) . .
C6' C1' C2' 111.40(11) . .
N1 C1' H1A 108.7 . .
C6' C1' H1A 108.7 . .
C2' C1' H1A 108.7 . .
C2W C1W H3WC 109.5 . .
C2W C1W H1WA 109.5 . .
H3WC C1W H1WA 109.5 . .
C2W C1W H2WB 109.5 . .
H3WC C1W H2WB 109.5 . .
H1WA C1W H2WB 109.5 . .
C3 C2 C7 119.09(10) . .
C3 C2 C1 119.91(9) . .
C7 C2 C1 120.99(10) . .
C3' C2' C1' 110.29(9) . .
C3' C2' H2B 109.6 . .
C1' C2' H2B 109.6 . .
C3' C2' H2A 109.6 . .
C1' C2' H2A 109.6 . .
H2B C2' H2A 108.1 . .
O1W C2W C1W 106.49(14) . .
O1W C2W C3W 110.68(13) . .
C1W C2W C3W 112.73(14) . .
O1W C2W H2WA 108.9 . .
C1W C2W H2WA 108.9 . .
C3W C2W H2WA 108.9 . .
C4 C3 C2 120.49(12) . .
C4 C3 H3 119.8 . .
C2 C3 H3 119.8 . .
C4' C3' C2' 111.73(12) . .
C4' C3' H3A 109.3 . .
C2' C3' H3A 109.3 . .
C4' C3' H3B 109.3 . .
C2' C3' H3B 109.3 . .
H3A C3' H3B 107.9 . .
C2W C3W H3WC 109.5 . .
C2W C3W H3WA 109.5 . .
H3WC C3W H3WA 109.5 . .
C2W C3W H3WB 109.5 . .
H3WC C3W H3WB 109.5 . .
H3WA C3W H3WB 109.5 . .
C3 C4 C5 119.98(13) . .
C3 C4 H4 120.0 . .
C5 C4 H4 120.0 . .
C3' C4' C5' 110.89(14) . .
C3' C4' H4B 109.5 . .
C5' C4' H4B 109.5 . .
C3' C4' H4A 109.5 . .
C5' C4' H4A 109.5 . .
H4B C4' H4A 108.0 . .
C4 C5 C6 120.28(12) . .
C4 C5 H5 119.9 . .
C6 C5 H5 119.9 . .
C4' C5' C6' 111.29(13) . .
C4' C5' H5B 109.4 . .
C6' C5' H5B 109.4 . .
C4' C5' H5A 109.4 . .
C6' C5' H5A 109.4 . .
H5B C5' H5A 108.0 . .
C5 C6 C7 119.46(11) . .
C5 C6 C8 120.90(11) . .
C7 C6 C8 119.64(12) . .
C1' C6' C5' 110.11(12) . .
C1' C6' H6B 109.6 . .
C5' C6' H6B 109.6 . .
C1' C6' H6A 109.6 . .
C5' C6' H6A 109.6 . .
H6B C6' H6A 108.2 . .
C6 C7 C2 120.70(11) . .
C6 C7 H7 119.7 . .
C2 C7 H7 119.7 . .
N1 C7' C8' 111.69(10) . .
N1 C7' C12' 107.51(10) . .
C8' C7' C12' 111.07(11) . .
N1 C7' H7A 108.8 . .
C8' C7' H7A 108.8 . .
C12' C7' H7A 108.8 . .
O3 C8 O4 125.81(12) . 1
O3 C8 O4 125.81(12) . .
O4 C8 O4 0.00(11) 1 .
O3 C8 C6 116.81(11) . .
O4 C8 C6 117.38(12) 1 .
O4 C8 C6 117.38(12) . .
C7' C8' C9' 109.87(11) . .
C7' C8' H8B 109.7 . .
C9' C8' H8B 109.7 . .
C7' C8' H8A 109.7 . .
C9' C8' H8A 109.7 . .
H8B C8' H8A 108.2 . .
C10' C9' C8' 112.01(12) . .
C10' C9' H9A 109.2 . .
C8' C9' H9A 109.2 . .
C10' C9' H9B 109.2 . .
C8' C9' H9B 109.2 . .
H9A C9' H9B 107.9 . .
C9' C10' C11' 110.36(12) . .
C9' C10' H10B 109.6 . .
C11' C10' H10B 109.6 . .
C9' C10' H10A 109.6 . .
C11' C10' H10A 109.6 . .
H10B C10' H10A 108.1 . .
C10' C11' C12' 110.85(11) . .
C10' C11' H11A 109.5 . .
C12' C11' H11A 109.5 . .
C10' C11' H11B 109.5 . .
C12' C11' H11B 109.5 . .
H11A C11' H11B 108.1 . .
C7' C12' C11' 111.06(11) . .
C7' C12' H12B 109.4 . .
C11' C12' H12B 109.4 . .
C7' C12' H12A 109.4 . .
C11' C12' H12A 109.4 . .
H12B C12' H12A 108.0 . .
N2 C13' C14' 111.68(10) . .
N2 C13' C18' 107.84(10) . .
C14' C13' C18' 111.22(11) . .
N2 C13' H13A 108.7 . .
C14' C13' H13A 108.7 . .
C18' C13' H13A 108.7 . .
C13' C14' C15' 110.21(11) . .
C13' C14' H14B 109.6 . .
C15' C14' H14B 109.6 . .
C13' C14' H14A 109.6 . .
C15' C14' H14A 109.6 . .
H14B C14' H14A 108.1 . .
C16' C15' C14' 111.69(13) . .
C16' C15' H15B 109.3 . .
C14' C15' H15B 109.3 . .
C16' C15' H15A 109.3 . .
C14' C15' H15A 109.3 . .
H15B C15' H15A 107.9 . .
C17' C16' C15' 110.59(12) . .
C17' C16' H16A 109.5 . .
C15' C16' H16A 109.5 . .
C17' C16' H16B 109.5 . .
C15' C16' H16B 109.5 . .
H16A C16' H16B 108.1 . .
C16' C17' C18' 110.96(11) . .
C16' C17' H17B 109.4 . .
C18' C17' H17B 109.4 . .
C16' C17' H17A 109.4 . .
C18' C17' H17A 109.4 . .
H17B C17' H17A 108.0 . .
C17' C18' C13' 109.13(11) . .
C17' C18' H18A 109.9 . .
C13' C18' H18A 109.9 . .
C17' C18' H18B 109.9 . .
C13' C18' H18B 109.9 . .
H18A C18' H18B 108.3 . .
N2 C19' C20' 110.94(10) . .
N2 C19' C24' 107.38(10) . .
C20' C19' C24' 111.78(11) . .
N2 C19' H19A 108.9 . .
C20' C19' H19A 108.9 . .
C24' C19' H19A 108.9 . .
C19' C20' C21' 110.65(11) . .
C19' C20' H20A 109.5 . .
C21' C20' H20A 109.5 . .
C19' C20' H20B 109.5 . .
C21' C20' H20B 109.5 . .
H20A C20' H20B 108.1 . .
C22' C21' C20' 112.29(12) . .
C22' C21' H21A 109.1 . .
C20' C21' H21A 109.1 . .
C22' C21' H21B 109.1 . .
C20' C21' H21B 109.1 . .
H21A C21' H21B 107.9 . .
C21' C22' C23' 110.53(12) . .
C21' C22' H22B 109.5 . .
C23' C22' H22B 109.5 . .
C21' C22' H22A 109.5 . .
C23' C22' H22A 109.5 . .
H22B C22' H22A 108.1 . .
C24' C23' C22' 110.44(11) . .
C24' C23' H23A 109.6 . .
C22' C23' H23A 109.6 . .
C24' C23' H23B 109.6 . .
C22' C23' H23B 109.6 . .
H23A C23' H23B 108.1 . .
C23' C24' C19' 111.09(11) . .
C23' C24' H24A 109.4 . .
C19' C24' H24A 109.4 . .
C23' C24' H24B 109.4 . .
C19' C24' H24B 109.4 . .
H24A C24' H24B 108.0 . .

loop_
_geom_bond_atom_site_label_1
_geom_bond_atom_site_label_2
_geom_bond_distance
_geom_bond_site_symmetry_2
N1 C7' 1.4986(16) .
N1 C1' 1.5053(16) .
N1 H2N 0.9000 .
N1 H1N 0.9000 .
N2 C13' 1.4997(16) .
N2 C19' 1.5034(16) .
N2 H3N 0.9000 .
N2 H4N 0.9000 .
O1 O1 0.000(3) 1
O1 C1 1.2512(16) .
O1W C2W 1.426(2) .
O1W H1O 0.8200 .
O2 C1 1.2675(17) .
O3 C8 1.2481(17) .
O4 O4 0.000(3) 1
O4 C8 1.2631(16) .
C1 O1 1.2512(16) 1
C1 C2 1.5157(15) .
C1' C6' 1.517(2) .
C1' C2' 1.5275(16) .
C1' H1A 0.9800 .
C1W C2W 1.5054(17) .
C1W H3WC 0.9600 .
C1W H1WA 0.9600 .
C1W H2WB 0.9600 .
C2 C3 1.3937(17) .
C2 C7 1.3955(15) .
C2' C3' 1.5252(17) .
C2' H2B 0.9700 .
C2' H2A 0.9700 .
C2W C3W 1.510(2) .
C2W H2WA 0.9800 .
C3 C4 1.3861(19) .
C3 H3 0.9300 .
C3' C4' 1.524(2) .
C3' H3A 0.9700 .
C3' H3B 0.9700 .
C3W H3WC 0.9600 .
C3W H3WA 0.9600 .
C3W H3WB 0.9600 .
C4 C5 1.3899(19) .
C4 H4 0.9300 .
C4' C5' 1.525(2) .
C4' H4B 0.9700 .
C4' H4A 0.9700 .
C5 C6 1.3905(19) .
C5 H5 0.9300 .
C5' C6' 1.535(2) .
C5' H5B 0.9700 .
C5' H5A 0.9700 .
C6 C7 1.3918(17) .
C6 C8 1.5177(17) .
C6' H6B 0.9700 .
C6' H6A 0.9700 .
C7 H7 0.9300 .
C7' C8' 1.5259(17) .
C7' C12' 1.5280(18) .
C7' H7A 0.9800 .
C8 O4 1.2631(16) 1
C8' C9' 1.5331(18) .
C8' H8B 0.9700 .
C8' H8A 0.9700 .
C9' C10' 1.527(2) .
C9' H9A 0.9700 .
C9' H9B 0.9700 .
C10' C11' 1.5289(19) .
C10' H10B 0.9700 .
C10' H10A 0.9700 .
C11' C12' 1.5335(18) .
C11' H11A 0.9700 .
C11' H11B 0.9700 .
C12' H12B 0.9700 .
C12' H12A 0.9700 .
C13' C14' 1.527(2) .
C13' C18' 1.5273(17) .
C13' H13A 0.9800 .
C14' C15' 1.5287(19) .
C14' H14B 0.9700 .
C14' H14A 0.9700 .
C15' C16' 1.527(2) .
C15' H15B 0.9700 .
C15' H15A 0.9700 .
C16' C17' 1.523(2) .
C16' H16A 0.9700 .
C16' H16B 0.9700 .
C17' C18' 1.5272(18) .
C17' H17B 0.9700 .
C17' H17A 0.9700 .
C18' H18A 0.9700 .
C18' H18B 0.9700 .
C19' C20' 1.5246(18) .
C19' C24' 1.5300(18) .
C19' H19A 0.9800 .
C20' C21' 1.5315(18) .
C20' H20A 0.9700 .
C20' H20B 0.9700 .
C21' C22' 1.522(2) .
C21' H21A 0.9700 .
C21' H21B 0.9700 .
C22' C23' 1.527(2) .
C22' H22B 0.9700 .
C22' H22A 0.9700 .
C23' C24' 1.5262(18) .
C23' H23A 0.9700 .
C23' H23B 0.9700 .
C24' H24A 0.9700 .
C24' H24B 0.9700 .

loop_
_geom_hbond_atom_site_label_D
_geom_hbond_atom_site_label_H
_geom_hbond_atom_site_label_A
_geom_hbond_distance_DH
_geom_hbond_distance_HA
_geom_hbond_distance_DA
_geom_hbond_angle_DHA
_geom_hbond_site_symmetry_A
N1 H2N O3 0.90 1.81 2.6888(15) 164.5 3_745
N1 H1N O1 0.90 1.84 2.7356(14) 170.8 1
N2 H3N O2 0.90 1.92 2.7713(15) 157.3 3_755
N2 H4N O4 0.90 1.83 2.7201(14) 168.1 1
O1W H1O O2 0.82 2.01 2.8271(14) 178.1 3_645
